data_2239071
loop_
_publ_author_name
'Xie, Qianwen'
'Tong, Hongbo'
'Zhou, Meisu'

_publ_section_title
;
 <i>catena</i>-Poly[[(<i>N</i>,<i>N</i>-dimethylcyanamide-\k<i>N</i>)lithium]-\m~3~-bromido]
;
_journal_coeditor_code SJ5383
_journal_issue 2
_journal_name_full 'Acta Crystallographica Section E'
_journal_page_first m69
_journal_page_last m70
_journal_paper_doi 10.1107/S1600536814001652
_journal_volume 70
_journal_year 2014
_chemical_formula_iupac '[Li Br (C3 H6 N2)]'
_chemical_formula_moiety 'C3 H6 Br Li N2'
_chemical_formula_sum 'C3 H6 Br Li N2'
_chemical_formula_weight 156.85
_chemical_name_systematic <i>catena</i>-Poly[[(<i>N</i>,<i>N</i>-dimethylcyanamide-\k<i>N</i>)lithium]-\m~3~-bromido]
_space_group_IT_number 14
_symmetry_cell_setting monoclinic
_symmetry_space_group_name_Hall '-P 2ybc'
_symmetry_space_group_name_H-M 'P 1 21/c 1'
_atom_sites_solution_hydrogens geom
_atom_sites_solution_primary direct
_atom_sites_solution_secondary difmap
_audit_creation_method SHELXL-97
_cell_angle_alpha 90.00
_cell_angle_beta 100.089(3)
_cell_angle_gamma 90.00
_cell_formula_units_Z 4
_cell_length_a 4.2680(8)
_cell_length_b 17.214(3)
_cell_length_c 8.9685(17)
_cell_measurement_reflns_used 1538
_cell_measurement_temperature 200(2)
_cell_measurement_theta_max 26.483
_cell_measurement_theta_min 2.366
_cell_volume 648.7(2)
_computing_cell_refinement 'SAINT (Bruker, 2000)'
_computing_data_collection 'SMART (Bruker, 2000)'
_computing_data_reduction 'SAINT (Bruker, 2000)'
_computing_molecular_graphics 'SHELXTL/PC (Sheldrick, 2008)'
_computing_publication_material 'SHELXL97 (Sheldrick, 2008)'
_computing_structure_refinement 'SHELXL97 (Sheldrick, 2008)'
_computing_structure_solution 'SHELXS97 (Sheldrick, 2008)'
_diffrn_ambient_temperature 200(2)
_diffrn_measured_fraction_theta_full 0.999
_diffrn_measured_fraction_theta_max 0.999
_diffrn_measurement_device_type 'Bruker SMART APEX CCD'
_diffrn_measurement_method \w
_diffrn_radiation_monochromator graphite
_diffrn_radiation_source 'fine-focus sealed tube'
_diffrn_radiation_type MoK\a
_diffrn_radiation_wavelength 0.71073
_diffrn_reflns_av_R_equivalents 0.0315
_diffrn_reflns_av_sigmaI/netI 0.0334
_diffrn_reflns_limit_h_max 3
_diffrn_reflns_limit_h_min -5
_diffrn_reflns_limit_k_max 18
_diffrn_reflns_limit_k_min -20
_diffrn_reflns_limit_l_max 10
_diffrn_reflns_limit_l_min -10
_diffrn_reflns_number 3498
_diffrn_reflns_theta_full 25.05
_diffrn_reflns_theta_max 25.05
_diffrn_reflns_theta_min 2.37
_exptl_absorpt_coefficient_mu 6.215
_exptl_absorpt_correction_T_max 0.2410
_exptl_absorpt_correction_T_min 0.2196
_exptl_absorpt_correction_type multi-scan
_exptl_absorpt_process_details '(SADABS; Bruker, 2000)'
_exptl_crystal_colour colourless
_exptl_crystal_density_diffrn 1.607
_exptl_crystal_density_method 'not measured'
_exptl_crystal_description block
_exptl_crystal_F_000 304
_exptl_crystal_size_max 0.35
_exptl_crystal_size_mid 0.33
_exptl_crystal_size_min 0.32
_refine_diff_density_max 0.572
_refine_diff_density_min -0.382
_refine_ls_extinction_coef 0.0053(16)
_refine_ls_extinction_expression Fc^*^=kFc[1+0.001xFc^2^\l^3^/sin(2\q)]^-1/4^
_refine_ls_extinction_method 'SHELXL97 (Sheldrick, 2008)'
_refine_ls_goodness_of_fit_ref 1.034
_refine_ls_hydrogen_treatment constr
_refine_ls_matrix_type full
_refine_ls_number_parameters 67
_refine_ls_number_reflns 1140
_refine_ls_number_restraints 0
_refine_ls_restrained_S_all 1.034
_refine_ls_R_factor_all 0.0326
_refine_ls_R_factor_gt 0.0247
_refine_ls_shift/su_max 0.001
_refine_ls_shift/su_mean 0.000
_refine_ls_structure_factor_coef Fsqd
_refine_ls_weighting_details 'calc w=1/[\s^2^(Fo^2^)+(0.0285P)^2^+0.3312P] where P=(Fo^2^+2Fc^2^)/3'
_refine_ls_weighting_scheme calc
_refine_ls_wR_factor_gt 0.0582
_refine_ls_wR_factor_ref 0.0612
_reflns_number_gt 965
_reflns_number_total 1140
_reflns_threshold_expression I>2sigma(I)
_cod_data_source_file sj5383sup1.cf
_cod_data_source_block I
_cod_original_sg_symbol_H-M 'P 21/c'
_cod_database_code 2239071
_cod_database_fobs_code 2239071

loop_
_symmetry_equiv_pos_as_xyz
'x, y, z'
'-x, y+1/2, -z+1/2'
'-x, -y, -z'
'x, -y-1/2, z-1/2'

loop_
_atom_site_type_symbol
_atom_site_label
_atom_site_fract_x
_atom_site_fract_y
_atom_site_fract_z
_atom_site_U_iso_or_equiv
_atom_site_adp_type
_atom_site_calc_flag
_atom_site_refinement_flags
_atom_site_occupancy
_atom_site_symmetry_multiplicity
Li Li1 0.2655(11) 0.4372(3) 0.0594(6) 0.0289(11) Uani d . 1 1
Br Br1 0.81425(7) 0.485193(18) 0.18525(3) 0.03230(16) Uani d . 1 1
N N1 0.2914(7) 0.32132(16) 0.0517(3) 0.0475(8) Uani d . 1 1
N N2 0.5102(8) 0.18972(16) 0.0853(3) 0.0509(8) Uani d . 1 1
C C1 0.3896(8) 0.25987(19) 0.0667(4) 0.0352(8) Uani d . 1 1
C C2 0.3986(11) 0.1281(2) -0.0201(5) 0.0672(12) Uani d . 1 1
H H2A 0.2384 0.1487 -0.1023 0.101 Uiso calc R 1 1
H H2B 0.3037 0.0868 0.0327 0.101 Uiso calc R 1 1
H H2C 0.5779 0.1070 -0.0621 0.101 Uiso calc R 1 1
C C3 0.7254(9) 0.1720(2) 0.2260(5) 0.0581(11) Uani d . 1 1
H H3A 0.7997 0.2206 0.2775 0.087 Uiso calc R 1 1
H H3B 0.9081 0.1426 0.2035 0.087 Uiso calc R 1 1
H H3C 0.6130 0.1410 0.2916 0.087 Uiso calc R 1 1

loop_
_atom_site_aniso_label
_atom_site_aniso_U_11
_atom_site_aniso_U_22
_atom_site_aniso_U_33
_atom_site_aniso_U_12
_atom_site_aniso_U_13
_atom_site_aniso_U_23
Li1 0.025(3) 0.022(3) 0.038(3) 0.0034(19) 0.001(2) 0.004(2)
Br1 0.0248(2) 0.0371(2) 0.0339(2) 0.00073(13) 0.00223(13) 0.00497(14)
N1 0.052(2) 0.0287(17) 0.057(2) 0.0056(14) -0.0034(15) 0.0025(14)
N2 0.068(2) 0.0252(16) 0.053(2) 0.0129(14) -0.0071(16) -0.0022(14)
C1 0.035(2) 0.032(2) 0.0363(19) -0.0027(15) -0.0003(14) -0.0015(14)
C2 0.108(4) 0.036(2) 0.062(3) -0.003(2) 0.027(2) -0.0161(19)
C3 0.050(2) 0.058(3) 0.065(3) 0.0178(19) 0.003(2) 0.019(2)

loop_
_atom_type_symbol
_atom_type_description
_atom_type_scat_dispersion_real
_atom_type_scat_dispersion_imag
_atom_type_scat_source
C C 0.0033 0.0016 'International Tables Vol C Tables 4.2.6.8 and 6.1.1.4'
H H 0.0000 0.0000 'International Tables Vol C Tables 4.2.6.8 and 6.1.1.4'
N N 0.0061 0.0033 'International Tables Vol C Tables 4.2.6.8 and 6.1.1.4'
Li Li -0.0003 0.0001 'International Tables Vol C Tables 4.2.6.8 and 6.1.1.4'
Br Br -0.2901 2.4595 'International Tables Vol C Tables 4.2.6.8 and 6.1.1.4'

loop_
_geom_angle_atom_site_label_1
_geom_angle_atom_site_label_2
_geom_angle_atom_site_label_3
_geom_angle_site_symmetry_1
_geom_angle_site_symmetry_3
_geom_angle
N1 Li1 Br1 . 1_455 113.1(2)
N1 Li1 Br1 . 3_665 119.6(2)
Br1 Li1 Br1 1_455 3_665 102.45(16)
N1 Li1 Br1 . . 106.6(2)
Br1 Li1 Br1 1_455 . 114.03(19)
Br1 Li1 Br1 3_665 . 100.67(17)
N1 Li1 Li1 . 3_565 135.1(3)
Br1 Li1 Li1 1_455 3_565 51.30(14)
Br1 Li1 Li1 3_665 3_565 51.15(14)
Br1 Li1 Li1 . 3_565 118.2(2)
N1 Li1 Li1 . 3_665 127.7(3)
Br1 Li1 Li1 1_455 3_665 119.2(2)
Br1 Li1 Li1 3_665 3_665 50.50(13)
Br1 Li1 Li1 . 3_665 50.17(13)
Li1 Li1 Li1 3_565 3_665 83.2(2)
Li1 Br1 Li1 1_655 3_665 77.55(16)
Li1 Br1 Li1 1_655 . 114.03(19)
Li1 Br1 Li1 3_665 . 79.33(17)
C1 N1 Li1 . . 161.0(3)
C1 N2 C2 . . 121.0(3)
C1 N2 C3 . . 118.4(3)
C2 N2 C3 . . 119.9(3)
N1 C1 N2 . . 178.5(4)
N2 C2 H2A . . 109.5
N2 C2 H2B . . 109.5
H2A C2 H2B . . 109.5
N2 C2 H2C . . 109.5
H2A C2 H2C . . 109.5
H2B C2 H2C . . 109.5
N2 C3 H3A . . 109.5
N2 C3 H3B . . 109.5
H3A C3 H3B . . 109.5
N2 C3 H3C . . 109.5
H3A C3 H3C . . 109.5
H3B C3 H3C . . 109.5

loop_
_geom_bond_atom_site_label_1
_geom_bond_atom_site_label_2
_geom_bond_site_symmetry_2
_geom_bond_distance
Li1 N1 . 1.999(5)
Li1 Br1 1_455 2.535(5)
Li1 Br1 3_665 2.541(5)
Li1 Br1 . 2.553(5)
Li1 Li1 3_565 3.179(9)
Li1 Li1 3_665 3.251(10)
Br1 Li1 1_655 2.535(5)
Br1 Li1 3_665 2.541(5)
N1 C1 . 1.137(4)
N2 C1 . 1.312(4)
N2 C2 . 1.445(5)
N2 C3 . 1.457(5)
C2 H2A . 0.9800
C2 H2B . 0.9800
C2 H2C . 0.9800
C3 H3A . 0.9800
C3 H3B . 0.9800
C3 H3C . 0.9800
